data_7012691
loop_
_publ_author_name
'Akkus, Nilgun'
'Campbell, John C.'
'Davidson, James'
'Henderson, David K.'
'Miller, Hamish A.'
'Parkin, Andrew'
'Parsons, Simon'
'Plieger, Paul G.'
'Swart, Ronald M.'
'Tasker, Peter A.'
'West, Lee C.'

_publ_section_title
;
 Exploiting supramolecular chemistry in metal recovery: novel
 zwitterionic extractants for nickel(ii) saltsBased on the presentation
 given at Dalton Discussion No. 5, 10?12th April 2003, Noordwijkerhout,
 The Netherlands.
;
_journal_issue 10
_journal_name_full 'Dalton Transactions'
_journal_page_first 1932
_journal_paper_doi 10.1039/b300176h
_journal_year 2003
_chemical_formula_moiety 'N (C2H4NCH C7H5OH CH2 NC4H8O)3'
_chemical_formula_sum 'C45 H63 N7 O6'
_chemical_formula_weight 798.02
_chemical_name_systematic
; 
? 
;
_space_group_IT_number 7
_symmetry_cell_setting monoclinic
_symmetry_space_group_name_Hall 'P -2yc'
_symmetry_space_group_name_H-M 'P 1 c 1'
_atom_sites_solution_hydrogens geom
_atom_sites_solution_primary direct
_atom_sites_solution_secondary difmap
_audit_creation_method SHELXL-97
_cell_angle_alpha 90.00
_cell_angle_beta 93.26(3)
_cell_angle_gamma 90.00
_cell_formula_units_Z 4
_cell_length_a 22.870(5)
_cell_length_b 18.410(4)
_cell_length_c 10.360(2)
_cell_measurement_reflns_used 84
_cell_measurement_temperature 150(2)
_cell_measurement_theta_max 22
_cell_measurement_theta_min 20
_cell_volume 4354.9(16)
_computing_cell_refinement 'Stoe DIF4'
_computing_data_collection 'Stoe DIF4'
_computing_data_reduction 'Stoe REDU4'
_computing_molecular_graphics SHELXTL
_computing_structure_refinement 'SHELXL-97 (Sheldrick, 1997)'
_computing_structure_solution 'SHELXS-97 (Sheldrick, 1990)'
_diffrn_ambient_temperature 150(2)
_diffrn_measured_fraction_theta_full 0.941
_diffrn_measured_fraction_theta_max 0.941
_diffrn_measurement_method omega-theta
_diffrn_radiation_monochromator graphite
_diffrn_radiation_source 'fine-focus sealed tube'
_diffrn_radiation_type CuK\a
_diffrn_radiation_wavelength 1.54184
_diffrn_reflns_av_R_equivalents 0.0000
_diffrn_reflns_av_sigmaI/netI 0.0184
_diffrn_reflns_limit_h_max 27
_diffrn_reflns_limit_h_min -14
_diffrn_reflns_limit_k_max 19
_diffrn_reflns_limit_k_min -22
_diffrn_reflns_limit_l_max 11
_diffrn_reflns_limit_l_min -12
_diffrn_reflns_number 7782
_diffrn_reflns_theta_full 69.99
_diffrn_reflns_theta_max 69.99
_diffrn_reflns_theta_min 3.08
_diffrn_standards_decay_% 7
_diffrn_standards_interval_time 60
_diffrn_standards_number 3
_exptl_absorpt_coefficient_mu 0.654
_exptl_absorpt_correction_T_max 0.358
_exptl_absorpt_correction_T_min 0.257
_exptl_absorpt_correction_type psi-scan
_exptl_crystal_colour Yellow
_exptl_crystal_density_diffrn 1.217
_exptl_crystal_density_method 'not measured'
_exptl_crystal_description plate
_exptl_crystal_F_000 1720
_exptl_crystal_size_max 0.97
_exptl_crystal_size_mid 0.54
_exptl_crystal_size_min 0.10
_refine_diff_density_max 0.257
_refine_diff_density_min -0.219
_refine_diff_density_rms 0.042
_refine_ls_abs_structure_details 'Flack H D (1983), Acta Cryst. A39, 876-881'
_refine_ls_abs_structure_Flack 0.11(18)
_refine_ls_extinction_coef 0.00047(11)
_refine_ls_extinction_expression Fc^*^=kFc[1+0.001xFc^2^\l^3^/sin(2\q)]^-1/4^
_refine_ls_extinction_method SHELXL
_refine_ls_goodness_of_fit_ref 1.018
_refine_ls_hydrogen_treatment constr
_refine_ls_matrix_type full
_refine_ls_number_parameters 1070
_refine_ls_number_reflns 7782
_refine_ls_number_restraints 2
_refine_ls_restrained_S_all 1.017
_refine_ls_R_factor_all 0.0473
_refine_ls_R_factor_gt 0.0434
_refine_ls_shift/su_max 0.000
_refine_ls_shift/su_mean 0.000
_refine_ls_structure_factor_coef Fsqd
_refine_ls_weighting_details 'calc w=1/[\s^2^(Fo^2^)+(0.0922P)^2^+0.4379P] where P=(Fo^2^+2Fc^2^)/3'
_refine_ls_weighting_scheme calc
_refine_ls_wR_factor_gt 0.1178
_refine_ls_wR_factor_ref 0.1216
_reflns_number_gt 7161
_reflns_number_total 7782
_reflns_threshold_expression >2sigma(I)
_cod_data_source_file b300176h.txt
_cod_data_source_block 6b-1
_cod_depositor_comments
;
The following automatic conversions were performed:
'_symmetry_cell_setting' value 'Monoclinic' changed to 'monoclinic'
according to '/home/saulius/struct/CIF-dictionaries/cif_core.dic'
dictionary named 'cif_core.dic' version 2.4.1 from 2010-06-29.

Automatic conversion script
Id: cif_fix_enum 1527 2010-12-29 10:47:43Z saulius 

The following automatic conversions were performed:

'_exptl_absorpt_correction_type' tag value 'psi-scans' was replaced
with 'psi-scan' value.

Automatic conversion script
Id: cif_fix_values 1646 2011-03-28 12:23:43Z adriana 
;
_cod_original_cell_volume 4354.9(15)
_cod_original_sg_symbol_H-M Pc
_cod_database_code 7012691

loop_
_symmetry_equiv_pos_as_xyz
'x, y, z'
'x, -y, z+1/2'

loop_
_atom_site_label
_atom_site_type_symbol
_atom_site_fract_x
_atom_site_fract_y
_atom_site_fract_z
_atom_site_U_iso_or_equiv
_atom_site_adp_type
_atom_site_occupancy
_atom_site_symmetry_multiplicity
_atom_site_calc_flag
_atom_site_refinement_flags
_atom_site_disorder_assembly
_atom_site_disorder_group
C1A C 0.17252(12) 0.71104(17) -0.0193(3) 0.0307(6) Uani 1 1 d . . .
O1A O 0.18723(10) 0.72790(13) 0.1066(2) 0.0376(5) Uani 1 1 d . . .
H1A H 0.211(2) 0.772(3) 0.109(5) 0.064(14) Uiso 1 1 d . . .
C2A C 0.19187(13) 0.75371(17) -0.1209(3) 0.0303(6) Uani 1 1 d . . .
C21A C 0.22710(13) 0.81884(17) -0.0950(3) 0.0327(7) Uani 1 1 d . . .
H21A H 0.2405 0.8462 -0.1653 0.039 Uiso 1 1 calc R . .
N2A N 0.24023(11) 0.83963(15) 0.0206(3) 0.0355(6) Uani 1 1 d . . .
C22A C 0.27401(15) 0.90578(17) 0.0434(4) 0.0388(7) Uani 1 1 d . . .
H22A H 0.2484 0.9443 0.0757 0.047 Uiso 1 1 calc R . .
H22B H 0.2895 0.9227 -0.0387 0.047 Uiso 1 1 calc R . .
C23A C 0.32486(15) 0.89157(17) 0.1427(3) 0.0358(7) Uani 1 1 d . . .
H23A H 0.3420 0.9385 0.1723 0.043 Uiso 1 1 calc R . .
H23B H 0.3100 0.8664 0.2187 0.043 Uiso 1 1 calc R . .
N24A N 0.37037(11) 0.84688(13) 0.0870(2) 0.0289(5) Uani 1 1 d . . .
C3A C 0.17519(14) 0.73466(18) -0.2484(3) 0.0349(7) Uani 1 1 d . . .
H3A H 0.1882 0.7635 -0.3172 0.042 Uiso 1 1 calc R . .
C4A C 0.14009(14) 0.67461(19) -0.2765(3) 0.0367(7) Uani 1 1 d . . .
C41A C 0.12035(18) 0.6560(3) -0.4138(4) 0.0498(9) Uani 1 1 d . . .
H41A H 0.0962 0.6120 -0.4145 0.075 Uiso 1 1 calc R . .
H41B H 0.1547 0.6475 -0.4642 0.075 Uiso 1 1 calc R . .
H41C H 0.0973 0.6963 -0.4519 0.075 Uiso 1 1 calc R . .
C5A C 0.12237(14) 0.63294(19) -0.1741(3) 0.0368(7) Uani 1 1 d . . .
H5A H 0.0986 0.5915 -0.1924 0.044 Uiso 1 1 calc R . .
C6A C 0.13819(13) 0.64958(18) -0.0447(3) 0.0334(7) Uani 1 1 d . . .
C61A C 0.11852(14) 0.60398(18) 0.0650(3) 0.0365(7) Uani 1 1 d . . .
H61A H 0.1076 0.5551 0.0318 0.044 Uiso 1 1 calc R . .
H61B H 0.1516 0.5981 0.1301 0.044 Uiso 1 1 calc R . .
N62A N 0.06872(11) 0.63545(15) 0.1274(3) 0.0349(6) Uani 1 1 d . . .
C63A C 0.01456(14) 0.6290(2) 0.0477(4) 0.0418(8) Uani 1 1 d . . .
H63A H 0.0060 0.5771 0.0304 0.050 Uiso 1 1 calc R . .
H63B H 0.0188 0.6536 -0.0361 0.050 Uiso 1 1 calc R . .
C64A C -0.03499(17) 0.6626(2) 0.1157(4) 0.0519(10) Uani 1 1 d . . .
H64A H -0.0274 0.7152 0.1275 0.062 Uiso 1 1 calc R . .
H64B H -0.0717 0.6571 0.0613 0.062 Uiso 1 1 calc R . .
O65A O -0.04211(12) 0.63020(17) 0.2383(3) 0.0539(7) Uani 1 1 d . . .
C66A C 0.01078(18) 0.6348(3) 0.3150(4) 0.0581(11) Uani 1 1 d . . .
H66A H 0.0057 0.6106 0.3990 0.070 Uiso 1 1 calc R . .
H66B H 0.0201 0.6865 0.3323 0.070 Uiso 1 1 calc R . .
C67A C 0.06048(16) 0.6003(2) 0.2512(4) 0.0484(9) Uani 1 1 d . . .
H67A H 0.0967 0.6049 0.3077 0.058 Uiso 1 1 calc R . .
H67B H 0.0523 0.5480 0.2374 0.058 Uiso 1 1 calc R . .
C1B C 0.39853(12) 0.57596(16) -0.0984(3) 0.0300(6) Uani 1 1 d . . .
O1B O 0.44689(9) 0.59736(12) -0.0267(2) 0.0363(5) Uani 1 1 d . . .
H1B H 0.4277(19) 0.627(2) 0.035(4) 0.052(12) Uiso 1 1 d . . .
C2B C 0.34366(13) 0.60968(15) -0.0836(3) 0.0300(6) Uani 1 1 d . . .
C21B C 0.33677(14) 0.66322(16) 0.0187(3) 0.0315(6) Uani 1 1 d . . .
H21B H 0.2995 0.6846 0.0283 0.038 Uiso 1 1 calc R . .
N2B N 0.37979(12) 0.68180(13) 0.0953(3) 0.0320(5) Uani 1 1 d . . .
C22B C 0.36977(15) 0.73027(16) 0.2024(3) 0.0349(7) Uani 1 1 d . . .
H22C H 0.3841 0.7073 0.2846 0.042 Uiso 1 1 calc R . .
H22D H 0.3272 0.7392 0.2067 0.042 Uiso 1 1 calc R . .
C23B C 0.40138(15) 0.80195(17) 0.1852(3) 0.0357(7) Uani 1 1 d . . .
H23C H 0.4042 0.8284 0.2685 0.043 Uiso 1 1 calc R . .
H23D H 0.4416 0.7924 0.1592 0.043 Uiso 1 1 calc R . .
C3B C 0.29494(13) 0.58719(16) -0.1609(3) 0.0310(6) Uani 1 1 d . . .
H3B H 0.2582 0.6098 -0.1506 0.037 Uiso 1 1 calc R . .
C4B C 0.29897(13) 0.53268(16) -0.2521(3) 0.0314(6) Uani 1 1 d . . .
C41B C 0.24547(16) 0.5080(2) -0.3329(4) 0.0453(8) Uani 1 1 d . . .
H41D H 0.2565 0.4689 -0.3910 0.068 Uiso 1 1 calc R . .
H41E H 0.2295 0.5489 -0.3841 0.068 Uiso 1 1 calc R . .
H41F H 0.2158 0.4901 -0.2761 0.068 Uiso 1 1 calc R . .
C5B C 0.35323(14) 0.49946(16) -0.2612(3) 0.0328(6) Uani 1 1 d . . .
H5B H 0.3563 0.4610 -0.3216 0.039 Uiso 1 1 calc R . .
C6B C 0.40308(13) 0.51920(15) -0.1872(3) 0.0305(6) Uani 1 1 d . . .
C61B C 0.45988(13) 0.47849(17) -0.2014(3) 0.0342(6) Uani 1 1 d . . .
H61C H 0.4642 0.4680 -0.2941 0.041 Uiso 1 1 calc R . .
H61D H 0.4930 0.5099 -0.1710 0.041 Uiso 1 1 calc R . .
N62B N 0.46293(11) 0.40922(14) -0.1278(3) 0.0335(6) Uani 1 1 d . . .
C63B C 0.46668(15) 0.42181(19) 0.0113(3) 0.0381(7) Uani 1 1 d . . .
H63C H 0.4309 0.4469 0.0369 0.046 Uiso 1 1 calc R . .
H63D H 0.5007 0.4533 0.0347 0.046 Uiso 1 1 calc R . .
C64B C 0.47322(16) 0.3505(2) 0.0821(4) 0.0436(8) Uani 1 1 d . . .
H64C H 0.4755 0.3595 0.1764 0.052 Uiso 1 1 calc R . .
H64D H 0.4383 0.3199 0.0611 0.052 Uiso 1 1 calc R . .
O65B O 0.52440(10) 0.31269(13) 0.0477(2) 0.0429(5) Uani 1 1 d . . .
C66B C 0.52057(17) 0.2983(2) -0.0878(4) 0.0452(8) Uani 1 1 d . . .
H66C H 0.4862 0.2669 -0.1093 0.054 Uiso 1 1 calc R . .
H66D H 0.5561 0.2721 -0.1119 0.054 Uiso 1 1 calc R . .
C67B C 0.51469(16) 0.36844(18) -0.1644(3) 0.0405(7) Uani 1 1 d . . .
H67C H 0.5502 0.3984 -0.1475 0.049 Uiso 1 1 calc R . .
H67D H 0.5111 0.3573 -0.2579 0.049 Uiso 1 1 calc R . .
C1C C 0.29572(13) 0.84405(16) -0.4100(3) 0.0286(6) Uani 1 1 d . . .
O1C O 0.30562(11) 0.90974(12) -0.3533(2) 0.0348(5) Uani 1 1 d . . .
H1C H 0.337(2) 0.906(3) -0.314(5) 0.073(16) Uiso 1 1 d . . .
C2C C 0.32556(13) 0.78148(16) -0.3662(3) 0.0300(6) Uani 1 1 d . . .
C21C C 0.37010(13) 0.78547(17) -0.2576(3) 0.0321(6) Uani 1 1 d . . .
H21C H 0.3890 0.7423 -0.2273 0.039 Uiso 1 1 calc R . .
N2C N 0.38360(11) 0.84571(15) -0.2040(2) 0.0328(6) Uani 1 1 d . . .
C22C C 0.43068(14) 0.84869(18) -0.1030(3) 0.0347(7) Uani 1 1 d . . .
H22E H 0.4653 0.8729 -0.1368 0.042 Uiso 1 1 calc R . .
H22F H 0.4421 0.7988 -0.0765 0.042 Uiso 1 1 calc R . .
C23C C 0.41089(14) 0.89014(17) 0.0126(3) 0.0330(7) Uani 1 1 d . . .
H23E H 0.4455 0.9036 0.0693 0.040 Uiso 1 1 calc R . .
H23F H 0.3912 0.9355 -0.0171 0.040 Uiso 1 1 calc R . .
C3C C 0.31425(13) 0.71521(17) -0.4286(3) 0.0322(6) Uani 1 1 d . . .
H3C H 0.3335 0.6726 -0.3966 0.039 Uiso 1 1 calc R . .
C4C C 0.27535(13) 0.71035(16) -0.5369(3) 0.0321(6) Uani 1 1 d . . .
C41C C 0.26476(17) 0.63998(18) -0.6077(4) 0.0407(8) Uani 1 1 d . . .
H41G H 0.2358 0.6475 -0.6798 0.061 Uiso 1 1 calc R . .
H41H H 0.2500 0.6037 -0.5484 0.061 Uiso 1 1 calc R . .
H41I H 0.3015 0.6228 -0.6411 0.061 Uiso 1 1 calc R . .
C5C C 0.24634(14) 0.77377(17) -0.5782(3) 0.0314(6) Uani 1 1 d . . .
H5C H 0.2197 0.7713 -0.6518 0.038 Uiso 1 1 calc R . .
C6C C 0.25479(13) 0.84049(17) -0.5164(3) 0.0295(6) Uani 1 1 d . . .
C61C C 0.22367(14) 0.90895(17) -0.5590(3) 0.0345(7) Uani 1 1 d . . .
H61E H 0.2079 0.9325 -0.4824 0.041 Uiso 1 1 calc R . .
H61F H 0.2524 0.9426 -0.5944 0.041 Uiso 1 1 calc R . .
N62C N 0.17572(12) 0.89771(14) -0.6563(3) 0.0341(6) Uani 1 1 d . . .
C63C C 0.15647(17) 0.96683(19) -0.7138(4) 0.0426(8) Uani 1 1 d . . .
H63E H 0.1899 0.9912 -0.7524 0.051 Uiso 1 1 calc R . .
H63F H 0.1420 0.9990 -0.6461 0.051 Uiso 1 1 calc R . .
C64C C 0.10835(19) 0.9534(2) -0.8166(4) 0.0561(10) Uani 1 1 d . . .
H64E H 0.0960 1.0003 -0.8565 0.067 Uiso 1 1 calc R . .
H64F H 0.1234 0.9222 -0.8850 0.067 Uiso 1 1 calc R . .
O65C O 0.05923(13) 0.91939(18) -0.7640(3) 0.0641(8) Uani 1 1 d . . .
C66C C 0.07680(17) 0.8525(2) -0.7048(5) 0.0552(10) Uani 1 1 d . . .
H66E H 0.0911 0.8192 -0.7713 0.066 Uiso 1 1 calc R . .
H66F H 0.0426 0.8294 -0.6670 0.066 Uiso 1 1 calc R . .
C67C C 0.12485(16) 0.8640(2) -0.5997(4) 0.0431(8) Uani 1 1 d . . .
H67E H 0.1104 0.8959 -0.5314 0.052 Uiso 1 1 calc R . .
H67F H 0.1363 0.8169 -0.5600 0.052 Uiso 1 1 calc R . .
C1D C -0.27103(15) 1.35776(17) -0.1252(3) 0.0348(7) Uani 1 1 d . . .
O1D O -0.27481(12) 1.42507(13) -0.1788(2) 0.0457(6) Uani 1 1 d . . .
H1D H -0.308(3) 1.423(3) -0.242(6) 0.086(17) Uiso 1 1 d . . .
C2D C -0.30610(14) 1.30020(18) -0.1723(3) 0.0349(7) Uani 1 1 d . . .
C21D C -0.34942(14) 1.3127(2) -0.2811(3) 0.0392(7) Uani 1 1 d . . .
H21D H -0.3717 1.2729 -0.3154 0.047 Uiso 1 1 calc R . .
N2D N -0.35755(12) 1.37553(18) -0.3299(3) 0.0434(7) Uani 1 1 d . . .
C22D C -0.40276(16) 1.3868(3) -0.4337(4) 0.0520(10) Uani 1 1 d . . .
H22G H -0.4325 1.4214 -0.4047 0.062 Uiso 1 1 calc R . .
H22H H -0.4226 1.3402 -0.4552 0.062 Uiso 1 1 calc R . .
C23D C -0.37544(16) 1.4166(2) -0.5523(4) 0.0464(9) Uani 1 1 d . . .
H23G H -0.4067 1.4356 -0.6133 0.056 Uiso 1 1 calc R . .
H23H H -0.3492 1.4575 -0.5266 0.056 Uiso 1 1 calc R . .
N24C N -0.34211(12) 1.36133(15) -0.6173(3) 0.0374(6) Uani 1 1 d . . .
C3D C -0.30052(14) 1.23237(18) -0.1142(3) 0.0359(7) Uani 1 1 d . . .
H3D H -0.3235 1.1931 -0.1481 0.043 Uiso 1 1 calc R . .
C4D C -0.26187(15) 1.22056(17) -0.0070(3) 0.0346(7) Uani 1 1 d . . .
C41D C -0.25590(18) 1.14753(19) 0.0574(4) 0.0452(8) Uani 1 1 d . . .
H41J H -0.2266 1.1504 0.1300 0.068 Uiso 1 1 calc R . .
H41K H -0.2435 1.1116 -0.0052 0.068 Uiso 1 1 calc R . .
H41L H -0.2937 1.1330 0.0893 0.068 Uiso 1 1 calc R . .
C5D C -0.22814(15) 1.27954(17) 0.0391(3) 0.0342(7) Uani 1 1 d . . .
H5D H -0.2022 1.2728 0.1131 0.041 Uiso 1 1 calc R . .
C6D C -0.23106(15) 1.34721(17) -0.0189(3) 0.0343(7) Uani 1 1 d . . .
C61D C -0.19520(16) 1.41234(18) 0.0270(4) 0.0413(8) Uani 1 1 d . . .
H61G H -0.1778 1.4348 -0.0487 0.050 Uiso 1 1 calc R . .
H61H H -0.2218 1.4485 0.0629 0.050 Uiso 1 1 calc R . .
N62D N -0.14833(12) 1.39659(15) 0.1244(3) 0.0359(6) Uani 1 1 d . . .
C63D C -0.12465(17) 1.46463(19) 0.1791(4) 0.0444(8) Uani 1 1 d . . .
H63G H -0.1563 1.4923 0.2183 0.053 Uiso 1 1 calc R . .
H63H H -0.1092 1.4947 0.1095 0.053 Uiso 1 1 calc R . .
C64D C -0.07633(19) 1.4490(3) 0.2805(5) 0.0578(10) Uani 1 1 d . . .
H64G H -0.0608 1.4954 0.3169 0.069 Uiso 1 1 calc R . .
H64H H -0.0923 1.4207 0.3517 0.069 Uiso 1 1 calc R . .
O65D O -0.03015(12) 1.40937(18) 0.2274(3) 0.0648(8) Uani 1 1 d . . .
C66D C -0.05194(18) 1.3431(3) 0.1715(5) 0.0601(11) Uani 1 1 d . . .
H66G H -0.0673 1.3121 0.2399 0.072 Uiso 1 1 calc R . .
H66H H -0.0195 1.3167 0.1329 0.072 Uiso 1 1 calc R . .
C67D C -0.10015(17) 1.3575(2) 0.0684(4) 0.0489(9) Uani 1 1 d . . .
H67G H -0.0845 1.3868 -0.0021 0.059 Uiso 1 1 calc R . .
H67H H -0.1147 1.3109 0.0312 0.059 Uiso 1 1 calc R . .
C1E C -0.14918(13) 1.20334(18) -0.5140(3) 0.0333(7) Uani 1 1 d . . .
O1E O -0.16347(11) 1.21886(15) -0.6398(2) 0.0413(5) Uani 1 1 d . . .
H1E H -0.181(2) 1.256(3) -0.638(5) 0.060(14) Uiso 1 1 d . . .
C2E C -0.16859(13) 1.24815(18) -0.4142(3) 0.0336(7) Uani 1 1 d . . .
C21E C -0.20048(14) 1.31476(19) -0.4443(4) 0.0374(7) Uani 1 1 d . . .
H21E H -0.2133 1.3440 -0.3759 0.045 Uiso 1 1 calc R . .
N2E N -0.21158(12) 1.33473(15) -0.5611(3) 0.0389(6) Uani 1 1 d . . .
C22E C -0.24040(15) 1.40431(18) -0.5899(4) 0.0411(8) Uani 1 1 d . . .
H22I H -0.2125 1.4379 -0.6287 0.049 Uiso 1 1 calc R . .
H22J H -0.2530 1.4264 -0.5090 0.049 Uiso 1 1 calc R . .
C23E C -0.29313(15) 1.39307(18) -0.6830(3) 0.0387(7) Uani 1 1 d . . .
H23I H -0.3053 1.4403 -0.7214 0.046 Uiso 1 1 calc R . .
H23J H -0.2824 1.3605 -0.7539 0.046 Uiso 1 1 calc R . .
C3E C -0.15328(14) 1.22964(19) -0.2852(3) 0.0370(7) Uani 1 1 d . . .
H3E H -0.1669 1.2591 -0.2179 0.044 Uiso 1 1 calc R . .
C4E C -0.11900(14) 1.16984(19) -0.2534(3) 0.0379(7) Uani 1 1 d . . .
C41E C -0.10066(19) 1.1521(2) -0.1146(4) 0.0524(9) Uani 1 1 d . . .
H41M H -0.0769 1.1078 -0.1116 0.079 Uiso 1 1 calc R . .
H41N H -0.1356 1.1446 -0.0656 0.079 Uiso 1 1 calc R . .
H41O H -0.0776 1.1924 -0.0765 0.079 Uiso 1 1 calc R . .
C5E C -0.10042(14) 1.12688(18) -0.3545(4) 0.0378(7) Uani 1 1 d . . .
H5E H -0.0770 1.0854 -0.3341 0.045 Uiso 1 1 calc R . .
C6E C -0.11482(13) 1.14236(17) -0.4836(3) 0.0336(7) Uani 1 1 d . . .
C61E C -0.09433(15) 1.09541(18) -0.5918(3) 0.0374(7) Uani 1 1 d . . .
H61I H -0.0822 1.0474 -0.5564 0.045 Uiso 1 1 calc R . .
H61J H -0.1273 1.0876 -0.6563 0.045 Uiso 1 1 calc R . .
N62E N -0.04544(12) 1.12795(15) -0.6555(3) 0.0354(6) Uani 1 1 d . . .
C63E C 0.00882(15) 1.1251(2) -0.5751(4) 0.0436(8) Uani 1 1 d . . .
H63I H 0.0191 1.0739 -0.5555 0.052 Uiso 1 1 calc R . .
H63J H 0.0036 1.1505 -0.4924 0.052 Uiso 1 1 calc R . .
C64E C 0.05736(17) 1.1605(2) -0.6448(4) 0.0546(10) Uani 1 1 d . . .
H64I H 0.0479 1.2125 -0.6585 0.066 Uiso 1 1 calc R . .
H64J H 0.0942 1.1576 -0.5900 0.066 Uiso 1 1 calc R . .
O65E O 0.06590(12) 1.12738(16) -0.7660(3) 0.0556(7) Uani 1 1 d . . .
C66E C 0.0125(2) 1.1294(3) -0.8448(5) 0.0617(11) Uani 1 1 d . . .
H66I H 0.0184 1.1048 -0.9280 0.074 Uiso 1 1 calc R . .
H66J H 0.0017 1.1805 -0.8634 0.074 Uiso 1 1 calc R . .
C67E C -0.03681(16) 1.0924(2) -0.7782(4) 0.0477(9) Uani 1 1 d . . .
H67I H -0.0733 1.0949 -0.8341 0.057 Uiso 1 1 calc R . .
H67J H -0.0271 1.0405 -0.7632 0.057 Uiso 1 1 calc R . .
C1F C -0.38039(14) 1.10934(17) -0.3802(3) 0.0355(7) Uani 1 1 d . . .
O1F O -0.43016(10) 1.13865(14) -0.4355(2) 0.0431(6) Uani 1 1 d . . .
H1F H -0.421(2) 1.169(3) -0.503(5) 0.061(13) Uiso 1 1 d . . .
C2F C -0.32501(15) 1.12471(19) -0.4296(3) 0.0393(8) Uani 1 1 d . . .
C21F C -0.31955(17) 1.1706(2) -0.5430(4) 0.0435(8) Uani 1 1 d . . .
H21F H -0.2816 1.1811 -0.5708 0.052 Uiso 1 1 calc R . .
N2F N -0.36428(16) 1.19726(18) -0.6062(3) 0.0513(8) Uani 1 1 d . . .
C22F C -0.3542(2) 1.2415(2) -0.7209(4) 0.0604(12) Uani 1 1 d . . .
H22K H -0.3731 1.2181 -0.7985 0.073 Uiso 1 1 calc R . .
H22L H -0.3116 1.2445 -0.7330 0.073 Uiso 1 1 calc R . .
C23F C -0.37888(18) 1.3178(2) -0.7064(4) 0.0543(10) Uani 1 1 d . . .
H23K H -0.3819 1.3418 -0.7920 0.065 Uiso 1 1 calc R . .
H23L H -0.4188 1.3145 -0.6743 0.065 Uiso 1 1 calc R . .
C3F C -0.27510(15) 1.0925(2) -0.3711(4) 0.0420(8) Uani 1 1 d . . .
H3F H -0.2379 1.1039 -0.4024 0.050 Uiso 1 1 calc R . .
C4F C -0.27794(15) 1.04459(19) -0.2693(4) 0.0426(8) Uani 1 1 d . . .
C41F C -0.22370(16) 1.0077(2) -0.2112(4) 0.0522(10) Uani 1 1 d . . .
H41P H -0.2343 0.9763 -0.1398 0.078 Uiso 1 1 calc R . .
H41Q H -0.1956 1.0445 -0.1787 0.078 Uiso 1 1 calc R . .
H41R H -0.2059 0.9783 -0.2775 0.078 Uiso 1 1 calc R . .
C5F C -0.33270(14) 1.03021(18) -0.2232(3) 0.0376(7) Uani 1 1 d . . .
H5F H -0.3352 0.9974 -0.1530 0.045 Uiso 1 1 calc R . .
C6F C -0.38408(13) 1.06185(17) -0.2755(3) 0.0339(6) Uani 1 1 d . . .
C61F C -0.44285(13) 1.03951(16) -0.2279(3) 0.0322(6) Uani 1 1 d . . .
H61K H -0.4716 1.0378 -0.3030 0.039 Uiso 1 1 calc R . .
H61L H -0.4392 0.9896 -0.1926 0.039 Uiso 1 1 calc R . .
N62F N -0.46644(11) 1.08651(13) -0.1287(3) 0.0310(5) Uani 1 1 d . . .
C63F C -0.42939(14) 1.08513(17) -0.0086(3) 0.0352(7) Uani 1 1 d . . .
H63K H -0.3913 1.1083 -0.0236 0.042 Uiso 1 1 calc R . .
H63L H -0.4217 1.0341 0.0172 0.042 Uiso 1 1 calc R . .
C64F C -0.45779(18) 1.12418(19) 0.0990(4) 0.0444(8) Uani 1 1 d . . .
H64K H -0.4322 1.1208 0.1791 0.053 Uiso 1 1 calc R . .
H64L H -0.4623 1.1762 0.0764 0.053 Uiso 1 1 calc R . .
O65F O -0.51386(11) 1.09412(14) 0.1220(2) 0.0452(6) Uani 1 1 d . . .
C66F C -0.55050(15) 1.0986(2) 0.0068(3) 0.0411(7) Uani 1 1 d . . .
H66K H -0.5558 1.1501 -0.0185 0.049 Uiso 1 1 calc R . .
H66L H -0.5895 1.0781 0.0224 0.049 Uiso 1 1 calc R . .
C67F C -0.52394(13) 1.05737(17) -0.1009(3) 0.0335(6) Uani 1 1 d . . .
H67K H -0.5199 1.0056 -0.0763 0.040 Uiso 1 1 calc R . .
H67L H -0.5504 1.0603 -0.1797 0.040 Uiso 1 1 calc R . .

loop_
_atom_site_aniso_label
_atom_site_aniso_U_11
_atom_site_aniso_U_22
_atom_site_aniso_U_33
_atom_site_aniso_U_23
_atom_site_aniso_U_13
_atom_site_aniso_U_12
C1A 0.0232(14) 0.0393(16) 0.0295(16) 0.0022(12) 0.0010(11) 0.0034(11)
O1A 0.0382(12) 0.0476(13) 0.0268(12) 0.0036(10) -0.0001(9) -0.0043(10)
C2A 0.0251(14) 0.0368(16) 0.0292(16) 0.0014(12) 0.0026(11) 0.0057(11)
C21A 0.0272(14) 0.0359(15) 0.0356(18) 0.0023(13) 0.0060(12) 0.0048(12)
N2A 0.0303(13) 0.0366(14) 0.0399(17) -0.0015(11) 0.0055(11) 0.0013(10)
C22A 0.0380(17) 0.0292(15) 0.050(2) -0.0006(13) 0.0065(15) 0.0034(12)
C23A 0.0433(18) 0.0294(14) 0.0351(18) -0.0086(13) 0.0052(14) -0.0041(13)
N24A 0.0333(13) 0.0280(11) 0.0253(13) -0.0001(9) 0.0011(10) -0.0049(9)
C3A 0.0301(15) 0.0468(17) 0.0283(17) 0.0042(13) 0.0039(12) 0.0028(13)
C4A 0.0304(15) 0.0502(18) 0.0296(17) -0.0015(14) 0.0020(12) 0.0041(13)
C41A 0.043(2) 0.072(3) 0.034(2) -0.0042(17) -0.0025(15) -0.0057(18)
C5A 0.0260(15) 0.0427(17) 0.0417(19) -0.0015(14) 0.0024(13) 0.0031(12)
C6A 0.0220(13) 0.0433(16) 0.0348(18) 0.0045(13) 0.0022(12) 0.0047(12)
C61A 0.0296(15) 0.0392(16) 0.0409(19) 0.0061(14) 0.0024(13) 0.0043(12)
N62A 0.0289(13) 0.0415(14) 0.0346(15) 0.0054(11) 0.0040(11) -0.0011(11)
C63A 0.0313(16) 0.057(2) 0.0370(19) 0.0038(16) 0.0002(14) 0.0057(15)
C64A 0.0381(19) 0.063(2) 0.056(3) 0.0065(19) 0.0108(17) 0.0105(17)
O65A 0.0394(14) 0.0692(18) 0.0544(17) 0.0012(14) 0.0148(12) -0.0036(12)
C66A 0.045(2) 0.084(3) 0.046(2) -0.005(2) 0.0129(18) -0.013(2)
C67A 0.0382(19) 0.070(2) 0.037(2) 0.0103(18) 0.0008(15) -0.0074(17)
C1B 0.0265(13) 0.0310(14) 0.0323(16) 0.0050(12) -0.0003(11) -0.0011(11)
O1B 0.0283(10) 0.0390(11) 0.0411(13) -0.0069(10) -0.0020(9) -0.0004(9)
C2B 0.0299(14) 0.0245(13) 0.0354(17) 0.0016(12) -0.0004(12) 0.0010(11)
C21B 0.0324(15) 0.0253(13) 0.0368(17) 0.0051(12) 0.0019(13) 0.0050(11)
N2B 0.0385(13) 0.0247(11) 0.0328(15) -0.0013(10) 0.0015(11) -0.0027(10)
C22B 0.0450(17) 0.0298(14) 0.0297(16) 0.0018(12) 0.0002(13) -0.0001(12)
C23B 0.0431(17) 0.0320(15) 0.0309(17) -0.0002(12) -0.0061(13) -0.0029(13)
C3B 0.0283(14) 0.0291(13) 0.0353(17) 0.0056(12) -0.0003(12) 0.0036(11)
C4B 0.0321(15) 0.0281(14) 0.0333(17) 0.0052(12) -0.0042(12) -0.0042(11)
C41B 0.0437(19) 0.0428(18) 0.048(2) -0.0020(16) -0.0131(16) -0.0046(15)
C5B 0.0409(16) 0.0285(14) 0.0290(16) 0.0008(12) 0.0002(12) -0.0025(12)
C6B 0.0332(15) 0.0284(14) 0.0300(16) 0.0051(11) 0.0036(12) -0.0006(11)
C61B 0.0351(15) 0.0333(15) 0.0347(17) 0.0016(12) 0.0058(12) 0.0012(12)
N62B 0.0354(13) 0.0342(13) 0.0307(14) -0.0008(11) 0.0017(10) 0.0036(10)
C63B 0.0421(17) 0.0404(17) 0.0320(17) -0.0022(13) 0.0046(14) 0.0035(13)
C64B 0.0450(18) 0.0457(19) 0.041(2) 0.0088(15) 0.0059(15) 0.0105(15)
O65B 0.0418(12) 0.0470(13) 0.0389(13) 0.0004(11) -0.0060(10) 0.0114(10)
C66B 0.052(2) 0.0397(17) 0.045(2) -0.0002(15) 0.0052(16) 0.0073(15)
C67B 0.0428(18) 0.0410(17) 0.0385(19) -0.0009(14) 0.0078(14) 0.0074(14)
C1C 0.0324(15) 0.0313(14) 0.0228(15) -0.0024(11) 0.0067(11) -0.0040(11)
O1C 0.0404(12) 0.0290(10) 0.0345(12) -0.0046(9) -0.0030(10) -0.0041(9)
C2C 0.0303(14) 0.0328(14) 0.0272(15) 0.0010(12) 0.0048(12) -0.0015(11)
C21C 0.0295(14) 0.0380(16) 0.0293(16) 0.0042(12) 0.0058(12) -0.0011(12)
N2C 0.0314(13) 0.0405(14) 0.0264(14) -0.0007(11) 0.0008(10) -0.0033(10)
C22C 0.0291(14) 0.0435(16) 0.0309(17) 0.0006(13) -0.0025(12) -0.0041(12)
C23C 0.0383(16) 0.0303(14) 0.0302(16) -0.0011(12) -0.0010(12) -0.0102(12)
C3C 0.0333(15) 0.0318(14) 0.0319(17) 0.0011(12) 0.0066(12) 0.0010(12)
C4C 0.0340(15) 0.0319(15) 0.0312(17) -0.0028(12) 0.0089(12) -0.0027(12)
C41C 0.053(2) 0.0319(15) 0.0376(19) -0.0052(13) 0.0048(15) -0.0021(14)
C5C 0.0344(15) 0.0367(16) 0.0234(15) -0.0022(12) 0.0040(12) -0.0035(12)
C6C 0.0305(14) 0.0338(15) 0.0245(15) -0.0005(12) 0.0045(12) -0.0032(11)
C61C 0.0386(17) 0.0338(15) 0.0311(17) -0.0021(12) 0.0012(13) -0.0014(12)
N62C 0.0353(14) 0.0351(13) 0.0316(15) 0.0021(11) -0.0007(11) 0.0024(10)
C63C 0.052(2) 0.0380(17) 0.037(2) 0.0036(14) -0.0002(15) 0.0120(15)
C64C 0.058(2) 0.063(2) 0.046(2) 0.0047(19) -0.0119(18) 0.018(2)
O65C 0.0478(16) 0.0672(18) 0.075(2) -0.0022(16) -0.0138(15) 0.0159(14)
C66C 0.038(2) 0.058(2) 0.069(3) -0.008(2) -0.0038(18) -0.0019(17)
C67C 0.0362(17) 0.0486(19) 0.045(2) 0.0031(16) 0.0047(15) 0.0010(14)
C1D 0.0407(17) 0.0329(15) 0.0310(17) 0.0018(13) 0.0028(13) 0.0039(13)
O1D 0.0607(16) 0.0357(12) 0.0397(14) 0.0066(10) -0.0062(12) 0.0054(11)
C2D 0.0324(15) 0.0431(17) 0.0293(16) 0.0003(13) 0.0031(12) 0.0059(13)
C21D 0.0296(15) 0.054(2) 0.0342(18) -0.0017(15) 0.0030(13) 0.0035(14)
N2D 0.0348(14) 0.0609(18) 0.0346(16) 0.0100(14) 0.0034(12) 0.0132(13)
C22D 0.0365(18) 0.077(3) 0.043(2) 0.0123(19) 0.0045(16) 0.0200(18)
C23D 0.0397(18) 0.059(2) 0.040(2) 0.0150(17) 0.0020(15) 0.0176(16)
N24C 0.0363(14) 0.0420(15) 0.0335(15) 0.0071(12) -0.0022(11) -0.0028(11)
C3D 0.0352(16) 0.0378(16) 0.0346(18) -0.0052(13) 0.0025(13) -0.0009(12)
C4D 0.0399(16) 0.0339(15) 0.0303(17) 0.0009(12) 0.0038(13) 0.0021(13)
C41D 0.055(2) 0.0373(17) 0.042(2) 0.0017(15) -0.0016(16) 0.0017(15)
C5D 0.0399(16) 0.0367(16) 0.0260(16) 0.0011(12) 0.0006(12) 0.0025(13)
C6D 0.0395(17) 0.0339(15) 0.0294(17) -0.0024(13) 0.0025(13) 0.0019(13)
C61D 0.051(2) 0.0345(16) 0.0381(19) 0.0008(14) -0.0028(15) -0.0024(14)
N62D 0.0385(14) 0.0359(13) 0.0330(15) 0.0006(11) -0.0004(11) -0.0023(11)
C63D 0.054(2) 0.0412(18) 0.038(2) -0.0017(15) 0.0021(15) -0.0123(15)
C64D 0.052(2) 0.065(3) 0.055(3) 0.000(2) -0.0087(19) -0.0148(19)
O65D 0.0401(14) 0.072(2) 0.081(2) 0.0064(16) -0.0074(14) -0.0101(13)
C66D 0.040(2) 0.063(3) 0.077(3) 0.006(2) 0.003(2) 0.0007(18)
C67D 0.045(2) 0.054(2) 0.049(2) -0.0028(17) 0.0116(17) -0.0007(16)
C1E 0.0255(14) 0.0411(16) 0.0334(17) -0.0034(13) 0.0036(12) -0.0055(12)
O1E 0.0404(13) 0.0505(14) 0.0329(13) -0.0010(11) 0.0000(10) 0.0055(11)
C2E 0.0250(14) 0.0388(16) 0.0372(18) -0.0026(13) 0.0040(12) -0.0050(12)
C21E 0.0293(15) 0.0417(17) 0.0415(19) -0.0041(14) 0.0050(13) -0.0045(13)
N2E 0.0332(14) 0.0373(14) 0.0464(18) 0.0019(12) 0.0035(12) 0.0017(11)
C22E 0.0370(17) 0.0330(16) 0.054(2) 0.0024(14) 0.0052(15) -0.0017(13)
C23E 0.0435(18) 0.0361(16) 0.0368(19) 0.0072(13) 0.0048(14) 0.0010(13)
C3E 0.0328(16) 0.0459(18) 0.0325(18) -0.0049(14) 0.0036(13) -0.0045(13)
C4E 0.0326(16) 0.0478(18) 0.0332(18) 0.0010(14) 0.0016(13) -0.0039(14)
C41E 0.051(2) 0.066(2) 0.039(2) 0.0052(18) -0.0004(17) 0.0033(18)
C5E 0.0325(16) 0.0387(16) 0.0423(19) 0.0004(14) 0.0033(14) -0.0016(13)
C6E 0.0273(14) 0.0372(15) 0.0363(18) -0.0028(13) 0.0015(12) -0.0067(12)
C61E 0.0347(16) 0.0395(16) 0.0383(19) -0.0094(14) 0.0038(13) -0.0025(13)
N62E 0.0329(13) 0.0401(14) 0.0335(15) -0.0045(11) 0.0047(11) 0.0009(11)
C63E 0.0316(17) 0.057(2) 0.042(2) -0.0052(16) 0.0007(15) -0.0052(15)
C64E 0.040(2) 0.059(2) 0.065(3) -0.012(2) 0.0122(18) -0.0111(17)
O65E 0.0403(14) 0.0647(17) 0.0634(18) -0.0065(14) 0.0178(13) 0.0000(12)
C66E 0.055(2) 0.082(3) 0.050(2) 0.005(2) 0.018(2) 0.014(2)
C67E 0.0390(19) 0.066(2) 0.038(2) -0.0107(17) 0.0014(15) 0.0064(16)
C1F 0.0340(15) 0.0367(15) 0.0359(17) -0.0041(13) 0.0023(13) -0.0096(12)
O1F 0.0369(12) 0.0525(14) 0.0393(14) 0.0066(11) -0.0035(10) -0.0101(10)
C2F 0.0390(17) 0.0439(18) 0.0356(18) -0.0112(14) 0.0056(14) -0.0151(14)
C21F 0.050(2) 0.0456(19) 0.0356(19) -0.0090(15) 0.0130(16) -0.0202(16)
N2F 0.065(2) 0.0501(18) 0.0380(17) -0.0009(14) 0.0001(15) -0.0256(15)
C22F 0.092(3) 0.057(2) 0.032(2) -0.0009(17) 0.002(2) -0.033(2)
C23F 0.055(2) 0.067(2) 0.039(2) 0.0167(18) -0.0131(17) -0.0207(19)
C3F 0.0345(17) 0.0483(18) 0.044(2) -0.0126(16) 0.0106(14) -0.0119(14)
C4F 0.0327(16) 0.0392(17) 0.055(2) -0.0159(16) 0.0004(15) -0.0027(13)
C41F 0.0356(18) 0.058(2) 0.063(3) -0.0117(19) -0.0005(17) 0.0025(16)
C5F 0.0391(16) 0.0367(16) 0.0370(18) -0.0062(13) 0.0030(13) -0.0042(13)
C6F 0.0324(15) 0.0337(15) 0.0356(17) -0.0067(12) 0.0025(12) -0.0063(12)
C61F 0.0321(15) 0.0309(14) 0.0338(16) -0.0030(12) 0.0044(12) -0.0051(11)
N62F 0.0357(13) 0.0265(12) 0.0308(14) 0.0010(10) 0.0006(10) -0.0015(10)
C63F 0.0351(16) 0.0354(15) 0.0348(18) 0.0043(13) -0.0011(13) -0.0035(12)
C64F 0.061(2) 0.0387(17) 0.0328(18) 0.0030(14) -0.0032(15) -0.0028(15)
O65F 0.0489(14) 0.0515(14) 0.0357(13) 0.0053(11) 0.0069(10) 0.0072(11)
C66F 0.0421(17) 0.0472(18) 0.0340(18) 0.0027(14) 0.0028(14) 0.0106(14)
C67F 0.0313(15) 0.0346(15) 0.0348(17) 0.0011(12) 0.0041(12) -0.0005(12)

loop_
_atom_type_symbol
_atom_type_description
_atom_type_scat_dispersion_real
_atom_type_scat_dispersion_imag
_atom_type_scat_source
C C 0.0181 0.0091 'International Tables Vol C Tables 4.2.6.8 and 6.1.1.4'
H H 0.0000 0.0000 'International Tables Vol C Tables 4.2.6.8 and 6.1.1.4'
N N 0.0311 0.0180 'International Tables Vol C Tables 4.2.6.8 and 6.1.1.4'
O O 0.0492 0.0322 'International Tables Vol C Tables 4.2.6.8 and 6.1.1.4'

loop_
_geom_angle_atom_site_label_1
_geom_angle_atom_site_label_2
_geom_angle_atom_site_label_3
_geom_angle
_geom_angle_site_symmetry_1
_geom_angle_site_symmetry_3
_geom_angle_publ_flag
O1A C1A C6A 118.1(3) . . ?
O1A C1A C2A 121.2(3) . . ?
C6A C1A C2A 120.7(3) . . ?
C3A C2A C1A 119.1(3) . . ?
C3A C2A C21A 119.8(3) . . ?
C1A C2A C21A 121.0(3) . . ?
N2A C21A C2A 121.1(3) . . ?
C21A N2A C22A 119.9(3) . . ?
N2A C22A C23A 110.0(3) . . ?
N24A C23A C22A 111.1(3) . . ?
C23B N24A C23A 111.7(3) . . ?
C23B N24A C23C 112.0(2) . . ?
C23A N24A C23C 112.5(2) . . ?
C4A C3A C2A 121.5(3) . . ?
C3A C4A C5A 118.1(3) . . ?
C3A C4A C41A 121.2(3) . . ?
C5A C4A C41A 120.7(3) . . ?
C4A C5A C6A 122.6(3) . . ?
C1A C6A C5A 118.0(3) . . ?
C1A C6A C61A 120.0(3) . . ?
C5A C6A C61A 121.9(3) . . ?
N62A C61A C6A 112.8(3) . . ?
C63A N62A C67A 108.3(3) . . ?
C63A N62A C61A 112.1(3) . . ?
C67A N62A C61A 110.9(3) . . ?
N62A C63A C64A 109.9(3) . . ?
O65A C64A C63A 111.9(3) . . ?
C66A O65A C64A 109.9(3) . . ?
O65A C66A C67A 112.1(3) . . ?
N62A C67A C66A 110.0(3) . . ?
O1B C1B C6B 119.2(3) . . ?
O1B C1B C2B 120.9(3) . . ?
C6B C1B C2B 119.8(3) . . ?
C3B C2B C1B 119.4(3) . . ?
C3B C2B C21B 120.0(3) . . ?
C1B C2B C21B 120.4(3) . . ?
N2B C21B C2B 121.4(3) . . ?
C21B N2B C22B 119.4(3) . . ?
N2B C22B C23B 110.3(3) . . ?
N24A C23B C22B 110.9(3) . . ?
C4B C3B C2B 121.6(3) . . ?
C3B C4B C5B 117.3(3) . . ?
C3B C4B C41B 120.8(3) . . ?
C5B C4B C41B 121.8(3) . . ?
C6B C5B C4B 123.8(3) . . ?
C5B C6B C1B 118.0(3) . . ?
C5B C6B C61B 120.0(3) . . ?
C1B C6B C61B 122.0(3) . . ?
N62B C61B C6B 113.0(2) . . ?
C63B N62B C67B 109.5(3) . . ?
C63B N62B C61B 111.7(2) . . ?
C67B N62B C61B 108.7(2) . . ?
N62B C63B C64B 109.9(3) . . ?
O65B C64B C63B 111.3(3) . . ?
C64B O65B C66B 109.4(3) . . ?
O65B C66B C67B 110.8(3) . . ?
N62B C67B C66B 110.4(3) . . ?
O1C C1C C2C 121.7(3) . . ?
O1C C1C C6C 117.9(3) . . ?
C2C C1C C6C 120.4(3) . . ?
C3C C2C C1C 119.6(3) . . ?
C3C C2C C21C 119.9(3) . . ?
C1C C2C C21C 120.5(3) . . ?
N2C C21C C2C 121.1(3) . . ?
C21C N2C C22C 119.8(3) . . ?
N2C C22C C23C 110.2(3) . . ?
N24A C23C C22C 111.6(2) . . ?
C4C C3C C2C 121.4(3) . . ?
C3C C4C C5C 117.6(3) . . ?
C3C C4C C41C 121.8(3) . . ?
C5C C4C C41C 120.7(3) . . ?
C6C C5C C4C 123.0(3) . . ?
C5C C6C C1C 118.0(3) . . ?
C5C C6C C61C 123.6(3) . . ?
C1C C6C C61C 118.3(3) . . ?
N62C C61C C6C 114.1(3) . . ?
C61C N62C C63C 110.8(3) . . ?
C61C N62C C67C 111.4(3) . . ?
C63C N62C C67C 107.6(3) . . ?
N62C C63C C64C 109.7(3) . . ?
O65C C64C C63C 111.2(3) . . ?
C64C O65C C66C 109.7(3) . . ?
O65C C66C C67C 111.3(3) . . ?
N62C C67C C66C 109.3(3) . . ?
O1D C1D C2D 121.8(3) . . ?
O1D C1D C6D 118.0(3) . . ?
C2D C1D C6D 120.2(3) . . ?
C3D C2D C1D 119.5(3) . . ?
C3D C2D C21D 120.8(3) . . ?
C1D C2D C21D 119.6(3) . . ?
N2D C21D C2D 121.5(3) . . ?
C21D N2D C22D 120.2(3) . . ?
N2D C22D C23D 110.0(3) . . ?
N24C C23D C22D 111.9(3) . . ?
C23F N24C C23D 112.3(3) . . ?
C23F N24C C23E 110.8(3) . . ?
C23D N24C C23E 111.7(3) . . ?
C2D C3D C4D 121.5(3) . . ?
C3D C4D C5D 117.5(3) . . ?
C3D C4D C41D 122.0(3) . . ?
C5D C4D C41D 120.5(3) . . ?
C6D C5D C4D 122.6(3) . . ?
C5D C6D C1D 118.6(3) . . ?
C5D C6D C61D 124.4(3) . . ?
C1D C6D C61D 117.0(3) . . ?
N62D C61D C6D 115.0(3) . . ?
C61D N62D C67D 111.3(3) . . ?
C61D N62D C63D 109.8(3) . . ?
C67D N62D C63D 107.7(3) . . ?
N62D C63D C64D 110.2(3) . . ?
O65D C64D C63D 111.1(4) . . ?
C64D O65D C66D 110.2(3) . . ?
O65D C66D C67D 111.1(4) . . ?
N62D C67D C66D 109.9(3) . . ?
O1E C1E C6E 119.2(3) . . ?
O1E C1E C2E 120.8(3) . . ?
C6E C1E C2E 120.0(3) . . ?
C3E C2E C1E 118.9(3) . . ?
C3E C2E C21E 120.3(3) . . ?
C1E C2E C21E 120.7(3) . . ?
N2E C21E C2E 121.2(3) . . ?
C21E N2E C22E 120.6(3) . . ?
N2E C22E C23E 110.1(3) . . ?
N24C C23E C22E 111.2(3) . . ?
C4E C3E C2E 121.9(3) . . ?
C3E C4E C5E 117.7(3) . . ?
C3E C4E C41E 121.5(3) . . ?
C5E C4E C41E 120.8(3) . . ?
C6E C5E C4E 122.7(3) . . ?
C5E C6E C1E 118.8(3) . . ?
C5E C6E C61E 122.0(3) . . ?
C1E C6E C61E 119.2(3) . . ?
N62E C61E C6E 112.3(3) . . ?
C67E N62E C63E 109.3(3) . . ?
C67E N62E C61E 110.9(3) . . ?
C63E N62E C61E 112.1(3) . . ?
N62E C63E C64E 109.7(3) . . ?
O65E C64E C63E 112.3(3) . . ?
C64E O65E C66E 109.7(3) . . ?
O65E C66E C67E 111.2(4) . . ?
N62E C67E C66E 109.7(3) . . ?
O1F C1F C6F 119.3(3) . . ?
O1F C1F C2F 120.8(3) . . ?
C6F C1F C2F 119.9(3) . . ?
C3F C2F C1F 118.9(3) . . ?
C3F C2F C21F 119.4(3) . . ?
C1F C2F C21F 121.6(3) . . ?
N2F C21F C2F 122.1(3) . . ?
C21F N2F C22F 117.9(4) . . ?
N2F C22F C23F 110.7(4) . . ?
N24C C23F C22F 111.5(3) . . ?
C4F C3F C2F 122.1(3) . . ?
C3F C4F C5F 117.8(3) . . ?
C3F C4F C41F 121.3(3) . . ?
C5F C4F C41F 120.9(4) . . ?
C4F C5F C6F 122.9(3) . . ?
C5F C6F C1F 118.4(3) . . ?
C5F C6F C61F 120.3(3) . . ?
C1F C6F C61F 121.0(3) . . ?
N62F C61F C6F 115.8(2) . . ?
C67F N62F C63F 108.0(2) . . ?
C67F N62F C61F 107.0(2) . . ?
C63F N62F C61F 111.5(2) . . ?
N62F C63F C64F 111.6(3) . . ?
O65F C64F C63F 111.6(3) . . ?
C66F O65F C64F 109.3(3) . . ?
O65F C66F C67F 110.5(3) . . ?
N62F C67F C66F 111.5(3) . . ?

loop_
_geom_bond_atom_site_label_1
_geom_bond_atom_site_label_2
_geom_bond_distance
_geom_bond_site_symmetry_2
_geom_bond_publ_flag
C1A O1A 1.364(4) . ?
C1A C6A 1.394(4) . ?
C1A C2A 1.404(4) . ?
C2A C3A 1.399(5) . ?
C2A C21A 1.461(4) . ?
C21A N2A 1.276(4) . ?
N2A C22A 1.454(4) . ?
C22A C23A 1.531(5) . ?
C23A N24A 1.470(4) . ?
N24A C23B 1.463(4) . ?
N24A C23C 1.472(4) . ?
C3A C4A 1.387(5) . ?
C4A C5A 1.388(5) . ?
C4A C41A 1.507(5) . ?
C5A C6A 1.402(5) . ?
C6A C61A 1.502(5) . ?
C61A N62A 1.461(4) . ?
N62A C63A 1.454(4) . ?
N62A C67A 1.458(5) . ?
C63A C64A 1.502(5) . ?
C64A O65A 1.421(5) . ?
O65A C66A 1.411(5) . ?
C66A C67A 1.489(6) . ?
C1B O1B 1.355(3) . ?
C1B C6B 1.400(4) . ?
C1B C2B 1.416(4) . ?
C2B C3B 1.397(4) . ?
C2B C21B 1.462(4) . ?
C21B N2B 1.275(4) . ?
N2B C22B 1.452(4) . ?
C22B C23B 1.520(4) . ?
C3B C4B 1.385(5) . ?
C4B C5B 1.391(4) . ?
C4B C41B 1.513(4) . ?
C5B C6B 1.386(4) . ?
C6B C61B 1.514(4) . ?
C61B N62B 1.486(4) . ?
N62B C63B 1.457(4) . ?
N62B C67B 1.469(4) . ?
C63B C64B 1.508(5) . ?
C64B O65B 1.424(4) . ?
O65B C66B 1.426(5) . ?
C66B C67B 1.517(5) . ?
C1C O1C 1.358(4) . ?
C1C C2C 1.401(4) . ?
C1C C6C 1.407(4) . ?
C2C C3C 1.398(4) . ?
C2C C21C 1.476(4) . ?
C21C N2C 1.270(4) . ?
N2C C22C 1.459(4) . ?
C22C C23C 1.511(5) . ?
C3C C4C 1.394(5) . ?
C4C C5C 1.398(4) . ?
C4C C41C 1.502(4) . ?
C5C C6C 1.394(4) . ?
C6C C61C 1.501(4) . ?
C61C N62C 1.462(4) . ?
N62C C63C 1.462(4) . ?
N62C C67C 1.469(5) . ?
C63C C64C 1.507(5) . ?
C64C O65C 1.422(6) . ?
O65C C66C 1.424(5) . ?
C66C C67C 1.517(5) . ?
C1D O1D 1.358(4) . ?
C1D C2D 1.400(5) . ?
C1D C6D 1.404(5) . ?
C2D C3D 1.389(5) . ?
C2D C21D 1.476(5) . ?
C21D N2D 1.272(5) . ?
N2D C22D 1.464(5) . ?
C22D C23D 1.512(5) . ?
C23D N24C 1.459(5) . ?
N24C C23F 1.454(5) . ?
N24C C23E 1.465(4) . ?
C3D C4D 1.396(5) . ?
C4D C5D 1.400(5) . ?
C4D C41D 1.504(5) . ?
C5D C6D 1.383(4) . ?
C6D C61D 1.514(5) . ?
C61D N62D 1.459(4) . ?
N62D C67D 1.463(5) . ?
N62D C63D 1.466(4) . ?
C63D C64D 1.509(6) . ?
C64D O65D 1.420(6) . ?
O65D C66D 1.428(6) . ?
C66D C67D 1.514(6) . ?
C1E O1E 1.356(4) . ?
C1E C6E 1.396(5) . ?
C1E C2E 1.414(5) . ?
C2E C3E 1.404(5) . ?
C2E C21E 1.452(5) . ?
C21E N2E 1.276(5) . ?
N2E C22E 1.464(4) . ?
C22E C23E 1.514(5) . ?
C3E C4E 1.381(5) . ?
C4E C5E 1.398(5) . ?
C4E C41E 1.511(5) . ?
C5E C6E 1.389(5) . ?
C6E C61E 1.511(5) . ?
C61E N62E 1.459(4) . ?
N62E C67E 1.454(5) . ?
N62E C63E 1.456(4) . ?
C63E C64E 1.507(5) . ?
C64E O65E 1.420(5) . ?
O65E C66E 1.430(5) . ?
C66E C67E 1.516(6) . ?
C1F O1F 1.357(4) . ?
C1F C6F 1.399(5) . ?
C1F C2F 1.421(5) . ?
C2F C3F 1.394(5) . ?
C2F C21F 1.459(5) . ?
C21F N2F 1.280(5) . ?
N2F C22F 1.470(5) . ?
C22F C23F 1.525(7) . ?
C3F C4F 1.379(6) . ?
C4F C5F 1.391(5) . ?
C4F C41F 1.509(5) . ?
C5F C6F 1.393(5) . ?
C6F C61F 1.514(4) . ?
C61F N62F 1.469(4) . ?
N62F C67F 1.464(4) . ?
N62F C63F 1.466(4) . ?
C63F C64F 1.505(5) . ?
C64F O65F 1.429(5) . ?
O65F C66F 1.421(4) . ?
C66F C67F 1.505(4) . ?
